data_4083632
loop_
_publ_author_name
'Chen, Dianjun'
'Banphavichit, Vorawit'
'Reibenspies, Joe'
'Burgess, Kevin'

_publ_section_title
;
 New Optically ActiveN-Heterocyclic Carbene Complexes for
 Hydrogenation:&#x00A0; A Tale with an Atropisomeric Twist
;
_journal_issue 4
_journal_name_full Organometallics
_journal_page_first 855
_journal_paper_doi 10.1021/om061013+
_journal_volume 26
_journal_year 2007
_chemical_absolute_configuration ab
_chemical_formula_sum 'C40 H55 Cl Ir N5'
_chemical_formula_weight 833.54
_chemical_name_systematic
; 
 ? 
;
_space_group_IT_number 19
_symmetry_cell_setting orthorhombic
_symmetry_space_group_name_Hall 'P 2ac 2ab'
_symmetry_space_group_name_H-M 'P 21 21 21'
_atom_sites_solution_hydrogens geom
_atom_sites_solution_primary direct
_atom_sites_solution_secondary difmap
_audit_creation_method SHELXL-97
_cell_angle_alpha 90.00
_cell_angle_beta 90.00
_cell_angle_gamma 90.00
_cell_formula_units_Z 4
_cell_length_a 13.942(9)
_cell_length_b 14.236(9)
_cell_length_c 18.453(12)
_cell_measurement_reflns_used 914
_cell_measurement_temperature 110(2)
_cell_measurement_theta_max 22.74
_cell_measurement_theta_min 2.21
_cell_volume 3663(4)
_computing_cell_refinement 'Bruker SMART'
_computing_data_collection 'Bruker SMART'
_computing_data_reduction 'Bruker SAINT'
_computing_molecular_graphics 'Bruker SHELXTL'
_computing_publication_material 'Bruker SHELXTL'
_computing_structure_refinement 'SHELXL-97 (Sheldrick, 1997)'
_computing_structure_solution 'SHELXS-97 (Sheldrick, 1990)'
_diffrn_ambient_temperature 110(2)
_diffrn_measured_fraction_theta_full 0.971
_diffrn_measured_fraction_theta_max 0.971
_diffrn_measurement_device_type 'CCD area detector'
_diffrn_measurement_method 'phi and omega scans'
_diffrn_radiation_monochromator graphite
_diffrn_radiation_source 'fine-focus sealed tube'
_diffrn_radiation_type MoK\a
_diffrn_radiation_wavelength 0.71073
_diffrn_reflns_av_R_equivalents 0.1269
_diffrn_reflns_av_sigmaI/netI 0.1400
_diffrn_reflns_limit_h_max 16
_diffrn_reflns_limit_h_min -16
_diffrn_reflns_limit_k_max 16
_diffrn_reflns_limit_k_min -16
_diffrn_reflns_limit_l_max 21
_diffrn_reflns_limit_l_min -20
_diffrn_reflns_number 19344
_diffrn_reflns_theta_full 24.99
_diffrn_reflns_theta_max 24.99
_diffrn_reflns_theta_min 1.81
_exptl_absorpt_coefficient_mu 3.754
_exptl_absorpt_correction_T_max 0.5206
_exptl_absorpt_correction_T_min 0.3989
_exptl_absorpt_correction_type multi-scan
_exptl_absorpt_process_details sadabs
_exptl_crystal_colour orange
_exptl_crystal_density_diffrn 1.512
_exptl_crystal_density_meas 0
_exptl_crystal_density_method 'not measured'
_exptl_crystal_description block
_exptl_crystal_F_000 1696
_exptl_crystal_size_max 0.30
_exptl_crystal_size_mid 0.20
_exptl_crystal_size_min 0.20
_refine_diff_density_max 3.161
_refine_diff_density_min -1.550
_refine_diff_density_rms 0.171
_refine_ls_abs_structure_details 'Flack H D (1983), Acta Cryst. A39, 876-881'
_refine_ls_abs_structure_Flack 0.051(13)
_refine_ls_extinction_method none
_refine_ls_goodness_of_fit_ref 1.015
_refine_ls_hydrogen_treatment riding
_refine_ls_matrix_type full
_refine_ls_number_parameters 424
_refine_ls_number_reflns 6195
_refine_ls_number_restraints 453
_refine_ls_restrained_S_all 1.000
_refine_ls_R_factor_all 0.0842
_refine_ls_R_factor_gt 0.0629
_refine_ls_shift/su_max 0.138
_refine_ls_shift/su_mean 0.004
_refine_ls_structure_factor_coef Fsqd
_refine_ls_weighting_details
; calc 
 [1.00000+0.00000exp(0.00(sin\q/\l)^2^)]/ 
   [\s^2^(Fo^2^)+1.0000+0.0000*P+(0.0300P)^2^+0.0000sin\q/\l] 
 where P = 0.33333Fo^2^ + 0.66667Fc^2^ 
;
_refine_ls_weighting_scheme calc
_refine_ls_wR_factor_gt 0.1141
_refine_ls_wR_factor_ref 0.1202
_reflns_number_gt 4985
_reflns_number_total 6195
_reflns_threshold_expression >2sigma(I)
_cod_data_source_file om061013%2Brom20061104_064542.cif
_cod_data_source_block kb52a
_cod_depositor_comments
;
The following automatic conversions were performed:

'_symmetry_cell_setting' value 'Orthorhombic' changed to
'orthorhombic' according to
/usr/data/users/saulius/automatic-downloads/retrospective/ACS/lib/dictionaries/cif_core.dic
dictionary named 'cif_core.dic' version 2.4.2 from 2011-04-26.

Automatic conversion script
Id: cif_fix_values 2281 2013-09-26 08:29:07Z andrius 
;
_cod_original_sg_symbol_H-M P2(1)2(1)2(1)
_cod_database_code 4083632

loop_
_symmetry_equiv_pos_as_xyz
'x, y, z'
'-x+1/2, -y, z+1/2'
'x+1/2, -y+1/2, -z'
'-x, y+1/2, -z+1/2'

loop_
_atom_site_label
_atom_site_type_symbol
_atom_site_fract_x
_atom_site_fract_y
_atom_site_fract_z
_atom_site_U_iso_or_equiv
_atom_site_adp_type
_atom_site_occupancy
_atom_site_symmetry_multiplicity
_atom_site_calc_flag
_atom_site_refinement_flags
Ir1 Ir 0.61047(3) 0.44204(3) 0.78750(2) 0.02381(13) Uani 1 1 d U
Cl1 Cl 0.4777(2) 0.3506(2) 0.82215(15) 0.0361(8) Uani 1 1 d U
N1 N 0.7013(8) 0.4059(7) 0.9400(5) 0.0353(14) Uani 1 1 d U
C1 C 0.6481(8) 0.4568(8) 0.8909(5) 0.0279(14) Uani 1 1 d U
N2 N 0.7141(6) 0.4496(8) 1.0054(4) 0.0328(15) Uani 1 1 d U
C2 C 0.6680(8) 0.5266(8) 0.9993(6) 0.0297(17) Uani 1 1 d U
H2 H 0.6643 0.5724 1.0366 0.036 Uiso 1 1 calc R
N3 N 0.6253(7) 0.5361(6) 0.9342(4) 0.0281(13) Uani 1 1 d U
C3 C 0.7413(10) 0.3089(9) 0.9375(7) 0.0472(16) Uani 1 1 d U
N4 N 0.8534(8) 0.7628(8) 0.8170(6) 0.0491(18) Uani 1 1 d U
C4 C 0.8365(10) 0.3016(10) 0.9743(7) 0.0543(19) Uani 1 1 d U
H4A H 0.8319 0.3272 1.0240 0.065 Uiso 1 1 calc R
H4B H 0.8847 0.3389 0.9473 0.065 Uiso 1 1 calc R
N5 N 0.7671(7) 0.6954(7) 0.9198(5) 0.0352(16) Uani 1 1 d U
C5 C 0.7397(11) 0.2708(9) 0.8579(7) 0.0516(19) Uani 1 1 d U
H5A H 0.6736 0.2727 0.8384 0.062 Uiso 1 1 calc R
H5B H 0.7813 0.3100 0.8266 0.062 Uiso 1 1 calc R
C6 C 0.6724(11) 0.2492(9) 0.9789(8) 0.0561(19) Uani 1 1 d U
H6A H 0.6705 0.2707 1.0299 0.067 Uiso 1 1 calc R
H6B H 0.6074 0.2570 0.9582 0.067 Uiso 1 1 calc R
C7 C 0.8696(12) 0.1935(10) 0.9774(7) 0.0576(19) Uani 1 1 d U
H7 H 0.9307 0.1849 1.0050 0.069 Uiso 1 1 calc R
C8 C 0.8802(12) 0.1658(10) 0.8955(7) 0.060(2) Uani 1 1 d U
H8A H 0.9075 0.1018 0.8913 0.072 Uiso 1 1 calc R
H8B H 0.9237 0.2103 0.8707 0.072 Uiso 1 1 calc R
C9 C 0.7769(11) 0.1690(10) 0.8595(8) 0.0553(19) Uani 1 1 d U
H9 H 0.7801 0.1435 0.8091 0.066 Uiso 1 1 calc R
C10 C 0.7154(12) 0.1050(11) 0.9066(8) 0.060(2) Uani 1 1 d U
H10A H 0.6531 0.0935 0.8824 0.072 Uiso 1 1 calc R
H10B H 0.7480 0.0438 0.9130 0.072 Uiso 1 1 calc R
C11 C 0.6991(12) 0.1478(10) 0.9769(8) 0.0612(19) Uani 1 1 d U
H11 H 0.6516 0.1100 1.0051 0.073 Uiso 1 1 calc R
C12 C 0.7902(11) 0.1416(11) 1.0093(8) 0.062(2) Uani 1 1 d U
H12A H 0.8085 0.0744 1.0104 0.074 Uiso 1 1 calc R
H12B H 0.7837 0.1623 1.0603 0.074 Uiso 1 1 calc R
C13 C 0.5598(8) 0.6121(8) 0.9079(6) 0.0294(15) Uani 1 1 d U
H13 H 0.5606 0.6112 0.8538 0.035 Uiso 1 1 calc R
C14 C 0.4568(8) 0.5844(8) 0.9335(6) 0.0315(17) Uani 1 1 d U
H14 H 0.4434 0.5188 0.9168 0.038 Uiso 1 1 calc R
C15 C 0.4452(9) 0.5876(8) 1.0163(6) 0.034(3) Uani 1 1 d U
H15A H 0.3790 0.5714 1.0292 0.052 Uiso 1 1 calc R
H15B H 0.4598 0.6510 1.0338 0.052 Uiso 1 1 calc R
H15C H 0.4892 0.5426 1.0387 0.052 Uiso 1 1 calc R
C16 C 0.3822(10) 0.6497(8) 0.8996(6) 0.0347(19) Uani 1 1 d U
H16A H 0.3181 0.6338 0.9192 0.042 Uiso 1 1 calc R
H16B H 0.3968 0.7153 0.9137 0.042 Uiso 1 1 calc R
C17 C 0.3791(10) 0.6432(9) 0.8174(6) 0.044(3) Uani 1 1 d U
H17A H 0.3295 0.6855 0.7987 0.065 Uiso 1 1 calc R
H17B H 0.3644 0.5786 0.8030 0.065 Uiso 1 1 calc R
H17C H 0.4416 0.6614 0.7975 0.065 Uiso 1 1 calc R
C18 C 0.5956(9) 0.7071(8) 0.9325(6) 0.0314(16) Uani 1 1 d U
H18A H 0.5464 0.7553 0.9220 0.038 Uiso 1 1 calc R
H18B H 0.6064 0.7060 0.9855 0.038 Uiso 1 1 calc R
C19 C 0.6859(9) 0.7322(9) 0.8955(7) 0.0376(16) Uani 1 1 d U
C20 C 0.6866(10) 0.7901(10) 0.8330(7) 0.0486(19) Uani 1 1 d U
H20 H 0.6303 0.8223 0.8180 0.058 Uiso 1 1 calc R
C21 C 0.7722(10) 0.7987(10) 0.7939(9) 0.0556(18) Uani 1 1 d U
C22 C 0.8480(9) 0.7124(9) 0.8801(7) 0.0388(16) Uani 1 1 d U
C23 C 0.7751(11) 0.8518(10) 0.7233(9) 0.066(2) Uani 1 1 d DU
H23A H 0.8175 0.8189 0.6886 0.079 Uiso 1 1 calc R
H23B H 0.7099 0.8549 0.7021 0.079 Uiso 1 1 calc R
C24 C 0.8103(10) 0.9448(11) 0.7362(8) 0.075(3) Uani 1 1 d DU
H24A H 0.7736 0.9712 0.7773 0.090 Uiso 1 1 calc R
H24B H 0.7945 0.9831 0.6930 0.090 Uiso 1 1 calc R
C25 C 0.9102(9) 0.9584(12) 0.7515(9) 0.079(3) Uani 1 1 d DU
H25A H 0.9224 0.9314 0.8000 0.095 Uiso 1 1 calc R
H25B H 0.9207 1.0270 0.7556 0.095 Uiso 1 1 calc R
C26 C 0.9834(11) 0.9227(14) 0.7041(10) 0.091(4) Uani 1 1 d DU
H26A H 1.0464 0.9432 0.7214 0.136 Uiso 1 1 calc R
H26B H 0.9728 0.9467 0.6550 0.136 Uiso 1 1 calc R
H26C H 0.9808 0.8539 0.7036 0.136 Uiso 1 1 calc R
C27 C 0.9380(9) 0.6683(9) 0.9054(6) 0.0340(16) Uani 1 1 d U
C28 C 1.0254(8) 0.6924(9) 0.8718(6) 0.0345(18) Uani 1 1 d U
H28 H 1.0258 0.7354 0.8324 0.041 Uiso 1 1 calc R
C29 C 1.1084(10) 0.6547(8) 0.8953(6) 0.0337(17) Uani 1 1 d U
H29 H 1.1672 0.6719 0.8729 0.040 Uiso 1 1 calc R
C30 C 1.1082(10) 0.5910(7) 0.9522(6) 0.0327(17) Uani 1 1 d U
H30 H 1.1670 0.5643 0.9681 0.039 Uiso 1 1 calc R
C31 C 1.0240(8) 0.5663(10) 0.9856(6) 0.0336(18) Uani 1 1 d U
H31 H 1.0236 0.5219 1.0241 0.040 Uiso 1 1 calc R
C32 C 0.9403(9) 0.6070(8) 0.9621(6) 0.0332(18) Uani 1 1 d U
H32 H 0.8820 0.5921 0.9862 0.040 Uiso 1 1 calc R
C33 C 0.7509(9) 0.4677(8) 0.7537(6) 0.0296(16) Uani 1 1 d U
H33 H 0.7998 0.4621 0.7931 0.035 Uiso 1 1 calc R
C34 C 0.7756(9) 0.4155(9) 0.6865(6) 0.0341(18) Uani 1 1 d U
H34A H 0.8271 0.4497 0.6607 0.041 Uiso 1 1 calc R
H34B H 0.8010 0.3529 0.6999 0.041 Uiso 1 1 calc R
C35 C 0.6929(9) 0.4026(9) 0.6363(6) 0.0349(18) Uani 1 1 d U
H35A H 0.7020 0.3434 0.6089 0.042 Uiso 1 1 calc R
H35B H 0.6925 0.4548 0.6008 0.042 Uiso 1 1 calc R
C36 C 0.5944(9) 0.3992(8) 0.6746(6) 0.0332(16) Uani 1 1 d U
H36 H 0.5566 0.3404 0.6667 0.040 Uiso 1 1 calc R
C37 C 0.5418(9) 0.4773(9) 0.6876(6) 0.0321(16) Uani 1 1 d U
H37 H 0.4714 0.4641 0.6885 0.039 Uiso 1 1 calc R
C38 C 0.5642(9) 0.5777(9) 0.6642(6) 0.0334(18) Uani 1 1 d U
H38A H 0.5174 0.6211 0.6866 0.040 Uiso 1 1 calc R
H38B H 0.5577 0.5829 0.6109 0.040 Uiso 1 1 calc R
C39 C 0.6671(9) 0.6067(9) 0.6867(6) 0.0308(18) Uani 1 1 d U
H39A H 0.7117 0.5945 0.6461 0.037 Uiso 1 1 calc R
H39B H 0.6684 0.6749 0.6972 0.037 Uiso 1 1 calc R
C40 C 0.7008(7) 0.5527(10) 0.7537(5) 0.0283(15) Uani 1 1 d U
H40 H 0.7201 0.5950 0.7944 0.034 Uiso 1 1 calc R

loop_
_atom_site_aniso_label
_atom_site_aniso_U_11
_atom_site_aniso_U_22
_atom_site_aniso_U_33
_atom_site_aniso_U_23
_atom_site_aniso_U_13
_atom_site_aniso_U_12
Ir1 0.0270(2) 0.0339(2) 0.01044(17) 0.0007(2) -0.0019(2) -0.0055(2)
Cl1 0.040(2) 0.050(2) 0.0191(14) 0.0018(12) 0.0025(14) -0.0165(14)
N1 0.044(3) 0.042(3) 0.019(3) -0.006(2) -0.007(3) 0.005(3)
C1 0.035(4) 0.037(3) 0.012(2) -0.001(2) -0.001(2) -0.002(3)
N2 0.038(4) 0.043(3) 0.017(3) -0.004(3) -0.010(3) 0.005(3)
C2 0.036(4) 0.039(4) 0.013(3) -0.004(3) -0.005(3) 0.002(3)
N3 0.033(3) 0.036(3) 0.015(2) 0.000(2) -0.002(3) 0.001(3)
C3 0.063(4) 0.045(3) 0.033(3) -0.008(2) -0.009(3) 0.010(3)
N4 0.037(4) 0.064(4) 0.047(4) 0.026(3) 0.001(3) -0.006(3)
C4 0.066(4) 0.054(4) 0.043(4) -0.011(3) -0.013(4) 0.015(3)
N5 0.027(3) 0.046(4) 0.033(3) 0.009(3) -0.005(3) -0.004(3)
C5 0.072(5) 0.047(4) 0.036(4) -0.010(3) -0.009(4) 0.013(4)
C6 0.074(4) 0.051(3) 0.043(4) -0.002(3) 0.000(4) 0.008(3)
C7 0.071(4) 0.055(4) 0.047(4) -0.011(3) -0.012(4) 0.016(3)
C8 0.072(5) 0.056(4) 0.052(4) -0.013(3) -0.009(4) 0.017(4)
C9 0.074(5) 0.048(4) 0.044(4) -0.010(3) -0.009(3) 0.013(4)
C10 0.079(5) 0.052(4) 0.050(4) -0.006(3) -0.005(4) 0.011(4)
C11 0.078(4) 0.055(3) 0.050(4) -0.002(3) -0.003(4) 0.010(4)
C12 0.078(5) 0.057(4) 0.051(4) -0.011(4) -0.006(4) 0.015(4)
C13 0.030(3) 0.035(3) 0.023(3) 0.005(3) -0.002(3) -0.001(3)
C14 0.030(3) 0.038(4) 0.027(3) 0.003(3) 0.000(3) -0.003(3)
C15 0.032(6) 0.044(6) 0.028(4) 0.003(4) 0.003(4) 0.004(5)
C16 0.028(4) 0.044(5) 0.032(4) 0.007(3) -0.002(4) -0.003(4)
C17 0.034(6) 0.059(7) 0.038(4) 0.009(5) -0.005(5) -0.004(6)
C18 0.029(3) 0.037(3) 0.029(4) 0.006(3) -0.004(3) 0.000(3)
C19 0.029(3) 0.047(4) 0.036(3) 0.011(3) -0.007(3) -0.004(3)
C20 0.036(4) 0.059(4) 0.050(4) 0.025(3) -0.006(3) -0.002(4)
C21 0.043(4) 0.070(4) 0.054(4) 0.030(3) -0.002(3) -0.002(3)
C22 0.030(3) 0.051(4) 0.036(3) 0.014(3) -0.003(3) -0.005(3)
C23 0.055(5) 0.078(5) 0.063(5) 0.035(4) 0.001(4) -0.001(4)
C24 0.067(5) 0.085(5) 0.074(5) 0.034(5) 0.003(5) -0.007(5)
C25 0.070(6) 0.092(6) 0.076(6) 0.033(5) 0.001(5) -0.012(5)
C26 0.063(7) 0.119(10) 0.089(9) 0.036(8) 0.004(7) -0.008(8)
C27 0.028(3) 0.046(4) 0.029(3) 0.006(3) -0.002(3) -0.004(3)
C28 0.029(3) 0.045(4) 0.029(4) 0.008(3) -0.003(3) -0.002(4)
C29 0.028(3) 0.043(4) 0.030(4) 0.007(3) 0.000(4) -0.003(4)
C30 0.028(4) 0.042(4) 0.029(4) 0.005(3) 0.000(4) -0.001(4)
C31 0.029(4) 0.042(4) 0.029(4) 0.007(3) 0.000(3) -0.003(4)
C32 0.028(4) 0.044(4) 0.027(4) 0.005(3) -0.001(3) -0.002(3)
C33 0.032(3) 0.049(4) 0.008(3) 0.002(3) 0.000(2) -0.014(3)
C34 0.035(4) 0.055(4) 0.012(3) -0.001(3) 0.003(3) -0.009(3)
C35 0.038(4) 0.055(4) 0.012(3) -0.007(3) 0.001(3) -0.011(3)
C36 0.037(4) 0.052(4) 0.010(2) -0.004(3) -0.002(3) -0.012(3)
C37 0.034(4) 0.052(4) 0.010(3) 0.001(3) -0.004(3) -0.011(3)
C38 0.038(4) 0.052(4) 0.010(3) 0.004(3) -0.004(3) -0.010(3)
C39 0.035(4) 0.048(4) 0.009(3) 0.004(3) -0.001(3) -0.011(3)
C40 0.031(4) 0.047(4) 0.007(3) 0.003(3) 0.001(3) -0.015(3)

loop_
_atom_type_symbol
_atom_type_description
_atom_type_scat_dispersion_real
_atom_type_scat_dispersion_imag
_atom_type_scat_source
C C 0.0033 0.0016 'International Tables Vol C Tables 4.2.6.8 and 6.1.1.4'
H H 0.0000 0.0000 'International Tables Vol C Tables 4.2.6.8 and 6.1.1.4'
N N 0.0061 0.0033 'International Tables Vol C Tables 4.2.6.8 and 6.1.1.4'
Ir Ir -1.4442 7.9887 'International Tables Vol C Tables 4.2.6.8 and 6.1.1.4'
Cl Cl 0.1484 0.1585 'International Tables Vol C Tables 4.2.6.8 and 6.1.1.4'

loop_
_geom_angle_atom_site_label_1
_geom_angle_atom_site_label_2
_geom_angle_atom_site_label_3
_geom_angle
C1 Ir1 C33 91.2(4)
C1 Ir1 C40 92.7(4)
C33 Ir1 C40 38.9(4)
C1 Ir1 C37 157.0(5)
C33 Ir1 C37 97.0(4)
C40 Ir1 C37 80.6(4)
C1 Ir1 C36 166.4(4)
C33 Ir1 C36 82.0(4)
C40 Ir1 C36 89.3(4)
C37 Ir1 C36 36.5(4)
C1 Ir1 Cl1 90.3(3)
C33 Ir1 Cl1 156.4(3)
C40 Ir1 Cl1 164.4(3)
C37 Ir1 Cl1 90.7(3)
C36 Ir1 Cl1 91.4(3)
N2 N1 C1 114.2(9)
N2 N1 C3 113.6(9)
C1 N1 C3 132.0(10)
N1 C1 N3 99.8(8)
N1 C1 Ir1 135.8(8)
N3 C1 Ir1 124.4(8)
C2 N2 N1 104.3(9)
N2 C2 N3 112.8(9)
C2 N3 C1 108.8(8)
C2 N3 C13 129.1(9)
C1 N3 C13 122.0(9)
N1 C3 C6 105.8(11)
N1 C3 C4 112.5(10)
C6 C3 C4 107.5(12)
N1 C3 C5 110.2(10)
C6 C3 C5 105.9(12)
C4 C3 C5 114.4(12)
C21 N4 C22 115.6(11)
C3 C4 C7 109.7(11)
C19 N5 C22 117.0(10)
C9 C5 C3 107.6(11)
C11 C6 C3 112.2(13)
C12 C7 C8 109.5(13)
C12 C7 C4 106.4(12)
C8 C7 C4 103.5(11)
C7 C8 C9 108.1(12)
C10 C9 C5 112.6(13)
C10 C9 C8 104.8(12)
C5 C9 C8 109.9(12)
C11 C10 C9 110.3(13)
C12 C11 C10 102.3(13)
C12 C11 C6 106.1(13)
C10 C11 C6 117.9(13)
C11 C12 C7 118.8(14)
N3 C13 C18 110.4(9)
N3 C13 C14 106.3(9)
C18 C13 C14 116.1(10)
C16 C14 C15 108.4(9)
C16 C14 C13 110.4(10)
C15 C14 C13 112.9(9)
C17 C16 C14 113.0(10)
C19 C18 C13 111.1(10)
N5 C19 C20 120.0(12)
N5 C19 C18 118.4(11)
C20 C19 C18 121.6(12)
C21 C20 C19 118.4(13)
N4 C21 C20 122.3(13)
N4 C21 C23 116.9(13)
C20 C21 C23 120.8(12)
N5 C22 N4 126.4(11)
N5 C22 C27 117.2(10)
N4 C22 C27 116.3(11)
C24 C23 C21 109.2(14)
C23 C24 C25 119.4(15)
C24 C25 C26 121.5(15)
C32 C27 C28 118.3(12)
C32 C27 C22 122.2(11)
C28 C27 C22 119.5(10)
C29 C28 C27 120.2(11)
C28 C29 C30 120.2(13)
C31 C30 C29 120.6(13)
C30 C31 C32 118.5(11)
C27 C32 C31 122.2(12)
C40 C33 C34 123.2(10)
C40 C33 Ir1 71.5(7)
C34 C33 Ir1 112.3(8)
C35 C34 C33 113.7(10)
C34 C35 C36 113.9(9)
C37 C36 C35 122.5(10)
C37 C36 Ir1 70.0(6)
C35 C36 Ir1 109.7(7)
C36 C37 C38 127.5(11)
C36 C37 Ir1 73.5(7)
C38 C37 Ir1 111.9(7)
C37 C38 C39 111.3(10)
C40 C39 C38 111.6(9)
C33 C40 C39 126.1(10)
C33 C40 Ir1 69.6(7)
C39 C40 Ir1 115.5(7)

loop_
_geom_bond_atom_site_label_1
_geom_bond_atom_site_label_2
_geom_bond_distance
Ir1 C1 1.990(10)
Ir1 C33 2.086(12)
Ir1 C40 2.112(12)
Ir1 C37 2.137(11)
Ir1 C36 2.182(11)
Ir1 Cl1 2.351(3)
N1 N2 1.371(12)
N1 C1 1.378(14)
N1 C3 1.489(16)
C1 N3 1.419(13)
N2 C2 1.275(14)
C2 N3 1.349(13)
N3 C13 1.496(14)
C3 C6 1.492(19)
C3 C4 1.495(18)
C3 C5 1.566(17)
N4 C21 1.314(16)
N4 C22 1.370(16)
C4 C7 1.608(18)
N5 C19 1.326(15)
N5 C22 1.365(15)
C5 C9 1.540(18)
C6 C11 1.491(18)
C7 C12 1.46(2)
C7 C8 1.568(18)
C8 C9 1.59(2)
C9 C10 1.52(2)
C10 C11 1.451(19)
C11 C12 1.41(2)
C13 C18 1.511(16)
C13 C14 1.562(16)
C14 C16 1.530(16)
C14 C15 1.538(15)
C16 C17 1.520(15)
C18 C19 1.477(17)
C19 C20 1.417(17)
C20 C21 1.400(18)
C21 C23 1.507(19)
C22 C27 1.479(16)
C23 C24 1.431(11)
C24 C25 1.434(11)
C25 C26 1.436(11)
C27 C32 1.364(16)
C27 C28 1.409(16)
C28 C29 1.346(16)
C29 C30 1.387(15)
C30 C31 1.373(16)
C31 C32 1.373(16)
C33 C40 1.398(17)
C33 C34 1.487(15)
C34 C35 1.491(15)
C35 C36 1.545(17)
C36 C37 1.353(16)
C37 C38 1.526(17)
C38 C39 1.550(15)
C39 C40 1.529(15)

loop_
_geom_torsion_atom_site_label_1
_geom_torsion_atom_site_label_2
_geom_torsion_atom_site_label_3
_geom_torsion_atom_site_label_4
_geom_torsion
N2 N1 C1 N3 -2.4(13)
C3 N1 C1 N3 172.0(12)
N2 N1 C1 Ir1 174.8(9)
C3 N1 C1 Ir1 -11(2)
C33 Ir1 C1 N1 -70.6(12)
C40 Ir1 C1 N1 -109.5(12)
C37 Ir1 C1 N1 178.4(11)
C36 Ir1 C1 N1 -11(3)
Cl1 Ir1 C1 N1 85.9(12)
C33 Ir1 C1 N3 106.0(10)
C40 Ir1 C1 N3 67.2(10)
C37 Ir1 C1 N3 -5.0(18)
C36 Ir1 C1 N3 165.3(16)
Cl1 Ir1 C1 N3 -97.5(9)
C1 N1 N2 C2 1.4(14)
C3 N1 N2 C2 -174.0(10)
N1 N2 C2 N3 0.4(13)
N2 C2 N3 C1 -2.0(14)
N2 C2 N3 C13 175.2(10)
N1 C1 N3 C2 2.5(12)
Ir1 C1 N3 C2 -175.1(8)
N1 C1 N3 C13 -175.0(9)
Ir1 C1 N3 C13 7.4(14)
N2 N1 C3 C6 75.7(13)
C1 N1 C3 C6 -98.6(15)
N2 N1 C3 C4 -41.3(15)
C1 N1 C3 C4 144.3(13)
N2 N1 C3 C5 -170.2(11)
C1 N1 C3 C5 15(2)
N1 C3 C4 C7 173.7(11)
C6 C3 C4 C7 57.7(14)
C5 C3 C4 C7 -59.6(15)
N1 C3 C5 C9 -177.2(11)
C6 C3 C5 C9 -63.2(15)
C4 C3 C5 C9 54.9(16)
N1 C3 C6 C11 176.0(11)
C4 C3 C6 C11 -63.7(15)
C5 C3 C6 C11 59.0(15)
C3 C4 C7 C12 -52.3(15)
C3 C4 C7 C8 63.1(15)
C12 C7 C8 C9 47.1(15)
C4 C7 C8 C9 -66.0(14)
C3 C5 C9 C10 60.2(16)
C3 C5 C9 C8 -56.2(16)
C7 C8 C9 C10 -54.7(14)
C7 C8 C9 C5 66.6(15)
C5 C9 C10 C11 -49.4(17)
C8 C9 C10 C11 70.1(15)
C9 C10 C11 C12 -70.8(16)
C9 C10 C11 C6 45(2)
C3 C6 C11 C12 60.9(16)
C3 C6 C11 C10 -53(2)
C10 C11 C12 C7 64.4(17)
C6 C11 C12 C7 -59.7(17)
C8 C7 C12 C11 -55.3(18)
C4 C7 C12 C11 55.9(16)
C2 N3 C13 C18 41.6(15)
C1 N3 C13 C18 -141.5(10)
C2 N3 C13 C14 -85.0(13)
C1 N3 C13 C14 91.8(12)
N3 C13 C14 C16 -171.4(9)
C18 C13 C14 C16 65.5(13)
N3 C13 C14 C15 67.1(11)
C18 C13 C14 C15 -56.1(13)
C15 C14 C16 C17 -173.1(10)
C13 C14 C16 C17 62.7(13)
N3 C13 C18 C19 68.5(12)
C14 C13 C18 C19 -170.5(10)
C22 N5 C19 C20 -3.1(18)
C22 N5 C19 C18 173.6(11)
C13 C18 C19 N5 -80.1(14)
C13 C18 C19 C20 96.5(15)
N5 C19 C20 C21 7(2)
C18 C19 C20 C21 -169.8(13)
C22 N4 C21 C20 3(2)
C22 N4 C21 C23 -178.0(13)
C19 C20 C21 N4 -7(2)
C19 C20 C21 C23 174.2(14)
C19 N5 C22 N4 -1(2)
C19 N5 C22 C27 -177.6(12)
C21 N4 C22 N5 1(2)
C21 N4 C22 C27 177.7(13)
N4 C21 C23 C24 -80.6(18)
C20 C21 C23 C24 98.5(17)
C21 C23 C24 C25 73.2(18)
C23 C24 C25 C26 54(2)
N5 C22 C27 C32 5.2(19)
N4 C22 C27 C32 -171.8(13)
N5 C22 C27 C28 -172.4(11)
N4 C22 C27 C28 10.6(19)
C32 C27 C28 C29 0.6(19)
C22 C27 C28 C29 178.3(12)
C27 C28 C29 C30 0.8(18)
C28 C29 C30 C31 -0.6(18)
C29 C30 C31 C32 -0.9(18)
C28 C27 C32 C31 -2.2(19)
C22 C27 C32 C31 -179.9(12)
C30 C31 C32 C27 2.4(19)
C1 Ir1 C33 C40 -92.9(6)
C37 Ir1 C33 C40 65.6(7)
C36 Ir1 C33 C40 98.9(6)
Cl1 Ir1 C33 C40 173.7(5)
C1 Ir1 C33 C34 148.0(9)
C40 Ir1 C33 C34 -119.2(11)
C37 Ir1 C33 C34 -53.6(9)
C36 Ir1 C33 C34 -20.2(8)
Cl1 Ir1 C33 C34 54.5(13)
C40 C33 C34 C35 -49.3(16)
Ir1 C33 C34 C35 32.6(12)
C33 C34 C35 C36 -28.5(14)
C34 C35 C36 C37 89.3(14)
C34 C35 C36 Ir1 11.0(12)
C1 Ir1 C36 C37 -173.7(18)
C33 Ir1 C36 C37 -113.4(8)
C40 Ir1 C36 C37 -75.1(7)
Cl1 Ir1 C36 C37 89.3(7)
C1 Ir1 C36 C35 -55(2)
C33 Ir1 C36 C35 5.0(8)
C40 Ir1 C36 C35 43.3(8)
C37 Ir1 C36 C35 118.4(11)
Cl1 Ir1 C36 C35 -152.3(7)
C35 C36 C37 C38 4.0(18)
Ir1 C36 C37 C38 105.2(11)
C35 C36 C37 Ir1 -101.2(10)
C1 Ir1 C37 C36 176.2(11)
C33 Ir1 C37 C36 66.3(8)
C40 Ir1 C37 C36 101.7(8)
Cl1 Ir1 C37 C36 -91.4(7)
C1 Ir1 C37 C38 51.7(16)
C33 Ir1 C37 C38 -58.2(9)
C40 Ir1 C37 C38 -22.8(9)
C36 Ir1 C37 C38 -124.5(12)
Cl1 Ir1 C37 C38 144.1(8)
C36 C37 C38 C39 -51.8(15)
Ir1 C37 C38 C39 33.8(11)
C37 C38 C39 C40 -27.3(13)
C34 C33 C40 C39 -2.3(18)
Ir1 C33 C40 C39 -107.3(11)
C34 C33 C40 Ir1 105.0(11)
C38 C39 C40 C33 91.1(13)
C38 C39 C40 Ir1 8.6(12)
C1 Ir1 C40 C33 88.5(6)
C37 Ir1 C40 C33 -113.6(7)
C36 Ir1 C40 C33 -78.0(7)
Cl1 Ir1 C40 C33 -170.6(8)
C1 Ir1 C40 C39 -150.2(9)
C33 Ir1 C40 C39 121.3(11)
C37 Ir1 C40 C39 7.7(9)
C36 Ir1 C40 C39 43.3(9)
Cl1 Ir1 C40 C39 -49.3(16)
